data_1570148
loop_
_publ_author_name
'Lai, Hanjian'
'Chen, Hui'
'Chen, Zi-Yi'
'Lang, Yongwen'
'Zhu, Yulin'
'Zhang, Shi-Tong'
'Lai, Xue'
'Tan, Pu'
'Zhang, Yuanzhu'
'Yang, Bing'
'Li, Gang'
'He, Feng'

_publ_section_title
;
 Exploring the significance of packing modes and 3D framework sizes and
 utilizing three chlorine-mediated acceptors and the &#x201C;like
 dissolves like&#x201D; approach for achieving an efficiency over 19%
;
_journal_issue 12
_journal_name_full 'Energy &amp; Environmental Science'
_journal_page_first 5944
_journal_page_last 5955
_journal_paper_doi 10.1039/D3EE01690K
_journal_volume 16
_journal_year 2023
_chemical_formula_moiety 'C76 H56 Cl4 N8 O2 S5, C O'
_chemical_formula_sum 'C77 H56 Cl4 N8 O3 S5'
_chemical_formula_weight 1443.39
_space_group_crystal_system triclinic
_space_group_IT_number 2
_space_group_name_Hall '-P 1'
_space_group_name_H-M_alt 'P -1'
_atom_sites_solution_hydrogens geom
_audit_creation_date 2023-08-23
_audit_creation_method
;
Olex2 1.3
(compiled 2020.11.12 svn.r5f609507 for OlexSys, GUI svn.r6408)
;
_audit_update_record
;
2023-08-23 deposited with the CCDC.	2023-10-17 downloaded from the CCDC.
;
_cell_angle_alpha 97.168(11)
_cell_angle_beta 104.322(9)
_cell_angle_gamma 107.723(8)
_cell_formula_units_Z 2
_cell_length_a 11.4138(19)
_cell_length_b 18.519(4)
_cell_length_c 20.916(3)
_cell_measurement_reflns_used 9793
_cell_measurement_temperature 100.0
_cell_measurement_theta_max 48.28
_cell_measurement_theta_min 2.62
_cell_volume 3983.3(13)
_computing_cell_refinement 'SAINT V8.40B (?, 2016)'
_computing_data_reduction 'SAINT V8.40B (?, 2016)'
_computing_molecular_graphics 'Olex2 1.3 (Dolomanov et al., 2009)'
_computing_publication_material 'Olex2 1.3 (Dolomanov et al., 2009)'
_computing_structure_refinement 'SHELXL 2018/3 (Sheldrick, 2015)'
_computing_structure_solution 'SHELXT 2018/2 (Sheldrick, 2018)'
_diffrn_ambient_temperature 100.0
_diffrn_measured_fraction_theta_full 0.932
_diffrn_measured_fraction_theta_max 0.932
_diffrn_measurement_device_type 'Bruker APEX-II CCD'
_diffrn_measurement_method '\f and \w scans'
_diffrn_radiation_type GaK\a
_diffrn_radiation_wavelength 1.34139
_diffrn_reflns_av_R_equivalents 0.0926
_diffrn_reflns_av_unetI/netI 0.0793
_diffrn_reflns_Laue_measured_fraction_full 0.932
_diffrn_reflns_Laue_measured_fraction_max 0.932
_diffrn_reflns_limit_h_max 12
_diffrn_reflns_limit_h_min -12
_diffrn_reflns_limit_k_max 19
_diffrn_reflns_limit_k_min -19
_diffrn_reflns_limit_l_max 21
_diffrn_reflns_limit_l_min -22
_diffrn_reflns_number 56363
_diffrn_reflns_point_group_measured_fraction_full 0.932
_diffrn_reflns_point_group_measured_fraction_max 0.932
_diffrn_reflns_theta_full 45.000
_diffrn_reflns_theta_max 45.000
_diffrn_reflns_theta_min 2.232
_diffrn_source_current 3.57
_diffrn_source_power 0.2494002
_diffrn_source_voltage 69.86
_diffrn_standards_number 0
_exptl_absorpt_coefficient_mu 1.959
_exptl_absorpt_correction_T_max 0.7495
_exptl_absorpt_correction_T_min 0.5608
_exptl_absorpt_correction_type multi-scan
_exptl_absorpt_process_details
;
SADABS-2016/2 (Bruker,2016/2) was used for absorption correction.
wR2(int) was 0.1627 before and 0.1057 after correction.
The Ratio of minimum to maximum transmission is 0.7482.
The \l/2 correction factor is Not present.
;
_exptl_crystal_colour 'dark brown'
_exptl_crystal_density_diffrn 1.203
_exptl_crystal_description needle
_exptl_crystal_F_000 1492
_exptl_crystal_size_max 0.4
_exptl_crystal_size_mid 0.05
_exptl_crystal_size_min 0.05
_refine_diff_density_max 0.901
_refine_diff_density_min -0.609
_refine_diff_density_rms 0.126
_refine_ls_extinction_method none
_refine_ls_goodness_of_fit_ref 0.980
_refine_ls_hydrogen_treatment constr
_refine_ls_matrix_type full
_refine_ls_number_parameters 796
_refine_ls_number_reflns 9102
_refine_ls_number_restraints 76
_refine_ls_restrained_S_all 0.984
_refine_ls_R_factor_all 0.1940
_refine_ls_R_factor_gt 0.1532
_refine_ls_shift/su_max 0.000
_refine_ls_shift/su_mean 0.000
_refine_ls_structure_factor_coef Fsqd
_refine_ls_weighting_details 'w=1/[\s^2^(Fo^2^)+(0.1000P)^2^+80.0000P] where P=(Fo^2^+2Fc^2^)/3'
_refine_ls_weighting_scheme calc
_refine_ls_wR_factor_gt 0.3562
_refine_ls_wR_factor_ref 0.3802
_reflns_Friedel_coverage 0.000
_reflns_number_gt 6050
_reflns_number_total 9102
_reflns_threshold_expression 'I > 2\s(I)'
_cod_data_source_file d3ee01690k2.cif
_cod_data_source_block 1_sq
_cod_depositor_comments 'Adding full bibliography for 1570145--1570149.cif.'
_cod_original_cell_volume 3983.4(12)
_cod_database_code 1570148
_shelx_shelxl_version_number 2018/3
_shelx_space_group_comment
;
The symmetry employed for this shelxl refinement is uniquely defined
by the following loop, which should always be used as a source of
symmetry information in preference to the above space-group names.
They are only intended as comments.
;
_shelx_estimated_absorpt_t_max 0.907
_shelx_estimated_absorpt_t_min 0.889
_olex2_refinement_description
;
1. Fixed Uiso
 At 1.2 times of:
  All C(H) groups, All C(H,H) groups
2. Restrained distances
 C02G-C02E
 1.6 with sigma of 0.02
 C02M-C02K
 1.6 with sigma of 0.02
 C90-C02A = C02P-C02G
 1.6 with sigma of 0.02
 C3-C10
 1.6 with sigma of 0.02
 C02I-C02F = C02O-C02I
 1.6 with sigma of 0.02
 O1-C10
 2.2 with sigma of 0.02
 C2-C10
 2.2 with sigma of 0.02
 H01P-H01J
 2 with sigma of 0.02
3. Uiso/Uaniso restraints and constraints
Uanis(C3) \\sim Ueq, Uanis(C2) \\sim Ueq: with sigma of 0.01 and sigma for
terminal atoms of 0.02
Uanis(O1) \\sim Ueq: with sigma of 0.01 and sigma for terminal atoms of 0.02
Uanis(C90) \\sim Ueq: with sigma of 0.1 and sigma for terminal atoms of 0.2
Uanis(C90) \\sim Ueq, Uanis(C02M) \\sim Ueq: with sigma of 0.01 and sigma for
terminal atoms of 0.02
Uanis(C02A) \\sim Ueq: with sigma of 0.01 and sigma for terminal atoms of 0.02
Uanis(C00Y) \\sim Ueq: with sigma of 0.01 and sigma for terminal atoms of 0.02
Uanis(C02P) \\sim Ueq: with sigma of 0.01 and sigma for terminal atoms of 0.02
Uanis(C02O) \\sim Ueq: with sigma of 0.01 and sigma for terminal atoms of 0.02
Uanis(C02G) \\sim Ueq: with sigma of 0.01 and sigma for terminal atoms of 0.02
Uanis(C025) \\sim Ueq: with sigma of 0.01 and sigma for terminal atoms of 0.02
Uanis(C10) = Uanis(C3)
Uanis(C02G) = Uanis(C02E)
Uanis(C02A) = Uanis(C90)
Uanis(C02K) = Uanis(C01W)
Uanis(C02O) = Uanis(C02F) = Uanis(C02I)
Uanis(C028) = Uanis(C026)
Uanis(C01Y) = Uanis(C02A)
Uanis(C02K) = Uanis(C02M)
Uanis(C026) = Uanis(C02E)
Uanis(C021) = Uanis(C024)
Uanis(C027) = Uanis(C024)
Uanis(C022) = Uanis(C02F)
4.a Ternary CH refined with riding coordinates:
 C01X(H01X), C022(H022)
4.b Secondary CH2 refined with riding coordinates:
 C01D(H01A,H01B), C01H(H01C,H01D), C01M(H01E,H01F), C01R(H01G,H01H), C01T(H01I,
 H01J), C01W(H01K,H01M), C01Y(H01N,H01O), C01Z(H01P,H01Q), C020(H02A,H02B),
 C021(H02C,H02D), C024(H02E,H02F), C025(H02G,H02H), C026(H02I,H02J), C027(H02K,
 H02L), C028(H02M,H02N), C02A(H02O,H02P), C02B(H02Q,H02R), C02E(H02S,H02T),
 C02F(H02U,H02V), C02G(H02W,H02X), C02I(H02Y,H), C02K(H02Z,HA), C02O(H02,HB),
 C3(H3A,H3B)
4.c Aromatic/amide H refined with riding coordinates:
 C00E(H00E), C00J(H00J), C00L(H00L), C00Z(H00Z), C01L(H01L), C01V(H01V)
;
_smtbx_masks_void_probe_radius 1.2
_smtbx_masks_void_truncation_radius 1.2
_olex2_submission_special_instructions 'No special instructions were received'

loop_
_space_group_symop_operation_xyz
'x, y, z'
'-x, -y, -z'

loop_
_atom_site_label
_atom_site_type_symbol
_atom_site_fract_x
_atom_site_fract_y
_atom_site_fract_z
_atom_site_U_iso_or_equiv
_atom_site_adp_type
_atom_site_occupancy
_atom_site_site_symmetry_order
_atom_site_calc_flag
_atom_site_refinement_flags_posn
_atom_site_refinement_flags_adp
_atom_site_refinement_flags_occupancy
_atom_site_disorder_assembly
_atom_site_disorder_group
S001 S 0.6510(4) 0.0465(2) 0.82497(17) 0.0693(11) Uani 1 1 d . . . . .
S002 S 0.7684(4) 0.2504(2) 0.40339(16) 0.0682(11) Uani 1 1 d . . . . .
S003 S 0.5944(4) -0.0978(2) 0.63910(16) 0.0687(11) Uani 1 1 d . . . . .
S004 S 0.8140(4) 0.4512(2) 0.54164(17) 0.0684(11) Uani 1 1 d . . . . .
S005 S 0.6746(4) -0.0444(2) 0.40966(17) 0.0767(12) Uani 1 1 d . . . . .
Cl06 Cl 0.7163(4) 0.0687(3) 1.27681(16) 0.0815(12) Uani 1 1 d . . . . .
Cl07 Cl 0.8182(4) 0.2257(3) 1.23054(18) 0.0895(13) Uani 1 1 d . . . . .
Cl08 Cl 0.9462(4) 0.9057(3) 0.7226(2) 0.0913(13) Uani 1 1 d . . . . .
Cl09 Cl 0.9676(5) 0.9816(2) 0.5988(2) 0.0942(14) Uani 1 1 d . . . . .
O00A O 0.7200(10) 0.1024(6) 0.9572(5) 0.082(3) Uani 1 1 d . . . . .
O00B O 0.8760(12) 0.5987(6) 0.6020(5) 0.093(4) Uani 1 1 d . . . . .
C00C C 0.6866(13) 0.0508(9) 0.9881(7) 0.067(4) Uani 1 1 d . . . . .
N00D N 0.6810(12) 0.1248(7) 0.6753(5) 0.069(3) Uani 1 1 d . . . . .
C00E C 0.5981(14) -0.0741(9) 0.8961(7) 0.066(4) Uani 1 1 d . . . . .
H00E H 0.568372 -0.128938 0.890815 0.079 Uiso 1 1 calc R U . . .
N00F N 0.7109(12) 0.0489(7) 0.4158(5) 0.067(3) Uani 1 1 d . . . . .
N00G N 0.7271(12) 0.2563(7) 0.5819(5) 0.073(4) Uani 1 1 d . . . . .
C00H C 0.7100(14) 0.0667(9) 1.0619(7) 0.066(4) Uani 1 1 d . . . . .
C00I C 0.6018(12) -0.0654(8) 0.7236(6) 0.057(4) Uani 1 1 d . . . . .
C00J C 0.7569(15) 0.1358(10) 1.1060(7) 0.074(4) Uani 1 1 d . . . . .
H00J H 0.790111 0.182767 1.091993 0.088 Uiso 1 1 calc R U . . .
C00K C 0.6364(14) 0.0156(9) 0.7420(6) 0.064(4) Uani 1 1 d . . . . .
C00L C 0.6640(14) -0.0052(9) 1.1475(7) 0.067(4) Uani 1 1 d . . . . .
H00L H 0.637507 -0.052349 1.162305 0.081 Uiso 1 1 calc R U . . .
C00M C 0.6246(15) -0.0345(9) 0.9612(6) 0.065(4) Uani 1 1 d . . . . .
N00N N 0.6470(12) -0.0536(7) 0.4816(5) 0.069(3) Uani 1 1 d . . . . .
C00O C 0.9375(16) 0.7140(9) 0.4126(8) 0.086(6) Uani 1 1 d . . . . .
C00P C 0.7453(13) 0.2223(8) 0.4769(6) 0.057(3) Uani 1 1 d . . . . .
C00Q C 0.7880(13) 0.3447(9) 0.4390(6) 0.065(4) Uani 1 1 d . . . . .
C00R C 0.4816(18) -0.2047(10) 0.9584(8) 0.079(5) Uani 1 1 d . . . . .
C00S C 0.9154(15) 0.7012(9) 0.4693(8) 0.076(5) Uani 1 1 d . . . . .
C00T C 0.5828(14) -0.1033(9) 0.7757(6) 0.070(4) Uani 1 1 d . . . . .
C00U C 0.6812(15) 0.1203(9) 0.6092(6) 0.070(4) Uani 1 1 d . . . . .
C00V C 0.6503(14) 0.0504(9) 0.6874(7) 0.067(4) Uani 1 1 d . . . . .
C00W C 0.6335(14) -0.0025(8) 0.6290(6) 0.061(4) Uani 1 1 d . . . . .
C00X C 0.6018(16) -0.0694(9) 1.0188(7) 0.073(4) Uani 1 1 d . . . . .
C00Y C 0.7058(13) 0.1764(8) 0.5684(6) 0.056(3) Uani 1 1 d . U . . .
C00Z C 0.8706(15) 0.5564(10) 0.4561(8) 0.080(5) Uani 1 1 d . . . . .
H00Z H 0.883847 0.559519 0.413331 0.096 Uiso 1 1 calc R U . . .
C010 C 0.8869(15) 0.6292(9) 0.4937(7) 0.074(5) Uani 1 1 d . . . . .
N011 N 0.4971(17) -0.1936(9) 1.1235(7) 0.111(6) Uani 1 1 d . . . . .
C012 C 0.7555(15) 0.1369(9) 1.1738(7) 0.074(4) Uani 1 1 d . . . . .
C013 C 0.8240(14) 0.4167(8) 0.4157(7) 0.063(4) Uani 1 1 d . . . . .
C014 C 0.6648(15) 0.0179(9) 0.5134(6) 0.066(4) Uani 1 1 d . . . . .
C015 C 0.7523(13) 0.2845(9) 0.5255(6) 0.066(4) Uani 1 1 d . . . . .
C016 C 0.6063(13) -0.0492(8) 0.8356(7) 0.065(4) Uani 1 1 d . . . . .
C017 C 0.9199(14) 0.7608(10) 0.5261(7) 0.071(4) Uani 1 1 d . . . . .
C018 C 0.6572(15) -0.0047(8) 1.0799(6) 0.069(4) Uani 1 1 d . . . . .
C019 C 0.7809(15) 0.3565(9) 0.5068(7) 0.071(4) Uani 1 1 d . . . . .
C01A C 0.7006(14) 0.0777(9) 0.4762(6) 0.064(4) Uani 1 1 d . . . . .
C01B C 0.6525(14) 0.0407(8) 0.5796(6) 0.064(4) Uani 1 1 d . . . . .
N01C N 0.9523(16) 0.6156(9) 0.3166(7) 0.104(5) Uani 1 1 d . . . . .
C01D C 0.7076(17) 0.4181(10) 0.2981(8) 0.094(6) Uani 1 1 d . . . . .
H01A H 0.636870 0.369246 0.294223 0.113 Uiso 1 1 calc R U . . .
H01B H 0.684233 0.461931 0.316252 0.113 Uiso 1 1 calc R U . . .
C01E C 0.9445(15) 0.8821(9) 0.5912(8) 0.076(4) Uani 1 1 d . . . . .
N01F N 0.4342(18) -0.2520(10) 0.9126(8) 0.114(6) Uani 1 1 d . . . . .
C01G C 0.9472(16) 0.6577(10) 0.3590(9) 0.081(5) Uani 1 1 d . . . . .
C01H C 0.6574(19) -0.2220(11) 0.7727(9) 0.097(6) Uani 1 1 d . . . . .
H01C H 0.619961 -0.279367 0.758701 0.116 Uiso 1 1 calc R U . . .
H01D H 0.706602 -0.202878 0.741664 0.116 Uiso 1 1 calc R U . . .
C01I C 0.7129(15) 0.0690(10) 1.1932(7) 0.073(4) Uani 1 1 d . . . . .
C01J C 0.5394(17) -0.1429(9) 1.0195(7) 0.078(5) Uani 1 1 d . . . . .
C01K C 0.9046(13) 0.7273(9) 0.5808(8) 0.068(4) Uani 1 1 d . . . . .
C01L C 0.9373(16) 0.8396(9) 0.5326(9) 0.084(5) Uani 1 1 d . . . . .
H01L H 0.944204 0.863337 0.495256 0.101 Uiso 1 1 calc R U . . .
C01M C 0.5492(16) -0.1898(8) 0.7663(7) 0.074(5) Uani 1 1 d . . . . .
H01E H 0.486313 -0.214084 0.720808 0.089 Uiso 1 1 calc R U . . .
H01F H 0.504564 -0.206949 0.799625 0.089 Uiso 1 1 calc R U . . .
C01N C 0.5147(18) -0.1704(9) 1.0770(8) 0.082(5) Uani 1 1 d . . . . .
C01O C 0.9332(14) 0.8499(10) 0.6480(8) 0.079(5) Uani 1 1 d . . . . .
N01P N 0.9848(17) 0.8504(9) 0.3809(8) 0.113(6) Uani 1 1 d . . . . .
C01Q C 0.7209(13) 0.1542(8) 0.5036(6) 0.061(4) Uani 1 1 d . . . . .
C01R C 0.8330(15) 0.4188(8) 0.3474(7) 0.078(5) Uani 1 1 d . . . . .
H01G H 0.853763 0.373417 0.330165 0.093 Uiso 1 1 calc R U . . .
H01H H 0.904503 0.466285 0.349121 0.093 Uiso 1 1 calc R U . . .
C01S C 0.8388(14) 0.4783(9) 0.4669(8) 0.070(4) Uani 1 1 d . . . . .
C01T C 0.6784(18) 0.3032(8) 0.6240(7) 0.085(5) Uani 1 1 d . . . . .
H01I H 0.701936 0.356865 0.616579 0.102 Uiso 1 1 calc R U . . .
H01J H 0.717063 0.305445 0.672434 0.102 Uiso 1 1 calc DR U . . .
C01U C 0.8883(16) 0.6464(10) 0.5635(9) 0.086(5) Uani 1 1 d . . . . .
C01V C 0.9117(16) 0.7713(10) 0.6424(8) 0.081(5) Uani 1 1 d . . . . .
H01V H 0.901869 0.747607 0.679369 0.097 Uiso 1 1 calc R U . . .
C01W C 0.722(3) 0.4246(17) 0.2285(11) 0.172(6) Uani 1 1 d . . . . .
H01K H 0.801691 0.469057 0.234796 0.207 Uiso 1 1 calc R U . . .
H01M H 0.736309 0.377277 0.209724 0.207 Uiso 1 1 calc R U . . .
C01X C 0.850(3) 0.2284(11) 0.7546(12) 0.131(10) Uani 1 1 d . . . . .
H01X H 0.875427 0.250859 0.716974 0.157 Uiso 1 1 calc R U . . .
C01Y C 0.748(3) -0.200(2) 0.8433(17) 0.205(8) Uani 1 1 d . . . . .
H01N H 0.698541 -0.217250 0.874587 0.246 Uiso 1 1 calc R U . . .
H01O H 0.788110 -0.142486 0.856689 0.246 Uiso 1 1 calc R U . . .
C01Z C 0.724(2) 0.1863(10) 0.7308(8) 0.099(6) Uani 1 1 d . . . . .
H01P H 0.677451 0.222158 0.719076 0.119 Uiso 1 1 calc DR U . . .
H01Q H 0.698091 0.165174 0.768325 0.119 Uiso 1 1 calc R U . . .
C020 C 0.927(2) 0.1793(14) 0.7746(10) 0.133(10) Uani 1 1 d . . . . .
H02A H 0.902693 0.137242 0.734332 0.159 Uiso 1 1 calc R U . . .
H02B H 0.894793 0.154349 0.808928 0.159 Uiso 1 1 calc R U . . .
C021 C 0.900(3) 0.2979(15) 0.8192(12) 0.195(9) Uani 1 1 d . . . . .
H02C H 0.995769 0.316112 0.834432 0.233 Uiso 1 1 calc R U . . .
H02D H 0.875065 0.341472 0.805050 0.233 Uiso 1 1 calc R U . . .
C022 C 0.521(3) 0.262(2) 0.6025(17) 0.187(6) Uani 1 1 d . . . . .
H022 H 0.498909 0.209542 0.613127 0.224 Uiso 1 1 calc R U . . .
C023 C 0.9638(18) 0.7915(11) 0.3946(8) 0.090(5) Uani 1 1 d . . . . .
C024 C 0.853(3) 0.2800(15) 0.8803(12) 0.195(9) Uani 1 1 d . . . . .
H02E H 0.761279 0.244896 0.863429 0.233 Uiso 1 1 calc R U . . .
H02F H 0.903278 0.251866 0.905304 0.233 Uiso 1 1 calc R U . . .
C025 C 0.459(2) 0.2550(12) 0.5311(12) 0.118(7) Uani 1 1 d . U . . .
H02G H 0.367990 0.219992 0.519181 0.141 Uiso 1 1 calc R U . . .
H02H H 0.502137 0.230277 0.504270 0.141 Uiso 1 1 calc R U . . .
C026 C 0.441(3) 0.3260(17) 0.4384(16) 0.172(6) Uani 1 1 d . . . . .
H02I H 0.357112 0.286107 0.411131 0.207 Uiso 1 1 calc R U . . .
H02J H 0.511089 0.314332 0.424390 0.207 Uiso 1 1 calc R U . . .
C027 C 0.863(3) 0.3518(15) 0.9297(12) 0.195(9) Uani 1 1 d . . . . .
H02K H 0.805304 0.377603 0.906586 0.233 Uiso 1 1 calc R U . . .
H02L H 0.952266 0.389174 0.944546 0.233 Uiso 1 1 calc R U . . .
C028 C 0.460(3) 0.3300(17) 0.5110(16) 0.172(6) Uani 1 1 d . . . . .
H02M H 0.391907 0.345213 0.523722 0.207 Uiso 1 1 calc R U . . .
H02N H 0.544322 0.370909 0.536597 0.207 Uiso 1 1 calc R U . . .
C029 C 0.823(3) 0.328(2) 0.9929(14) 0.211(16) Uani 1 1 d . . . . .
C02A C 0.866(3) -0.2386(18) 0.8510(17) 0.205(8) Uani 1 1 d D U . . .
H02O H 0.919467 -0.212481 0.823969 0.246 Uiso 1 1 calc R U . . .
H02P H 0.920426 -0.217700 0.898748 0.246 Uiso 1 1 calc R U . . .
C02B C 1.076(2) 0.2070(18) 0.8022(14) 0.170(12) Uani 1 1 d . . . . .
H02Q H 1.114151 0.233012 0.769929 0.204 Uiso 1 1 calc R U . . .
H02R H 1.105664 0.245065 0.845667 0.204 Uiso 1 1 calc R U . . .
C02E C 0.443(3) 0.4064(17) 0.4313(14) 0.172(6) Uani 1 1 d D . . . .
H02S H 0.530736 0.445786 0.450600 0.207 Uiso 1 1 calc R U . . .
H02T H 0.382495 0.422145 0.451611 0.207 Uiso 1 1 calc R U . . .
C02F C 0.499(3) 0.3156(18) 0.6533(16) 0.187(6) Uani 1 1 d D . . . .
H02U H 0.458439 0.348336 0.628900 0.224 Uiso 1 1 calc R U . . .
H02V H 0.585409 0.350472 0.683128 0.224 Uiso 1 1 calc R U . . .
C02G C 0.397(3) 0.3907(16) 0.3538(14) 0.172(6) Uani 1 1 d D U . . .
H02W H 0.302334 0.364590 0.334236 0.207 Uiso 1 1 calc R U . . .
H02X H 0.442799 0.362254 0.332212 0.207 Uiso 1 1 calc R U . . .
C02I C 0.420(3) 0.2836(16) 0.6986(15) 0.187(6) Uani 1 1 d D . . . .
H02Y H 0.464907 0.255261 0.726834 0.224 Uiso 1 1 calc R U . . .
H H 0.336120 0.245137 0.669379 0.224 Uiso 1 1 calc R U . . .
C02K C 0.617(3) 0.4344(17) 0.1766(11) 0.172(6) Uani 1 1 d D . . . .
H02Z H 0.588936 0.475591 0.195568 0.207 Uiso 1 1 calc R U . . .
HA H 0.542211 0.385392 0.159337 0.207 Uiso 1 1 calc R U . . .
C02M C 0.678(3) 0.4589(17) 0.1163(11) 0.172(6) Uani 1 1 d D U . . .
C02O C 0.391(3) 0.3452(17) 0.7478(16) 0.187(6) Uani 1 1 d D U . . .
H02 H 0.298142 0.322907 0.744575 0.224 Uiso 1 1 calc R U . . .
HB H 0.401208 0.392047 0.728498 0.224 Uiso 1 1 calc R U . . .
C02P C 0.445(4) 0.4817(18) 0.354(2) 0.240(17) Uani 1 1 d D U . . .
C40 C 0.474(4) 0.376(3) 0.832(2) 0.27(2) Uani 1 1 d . . . . .
C3 C 1.119(4) 0.140(2) 0.813(2) 0.249(14) Uani 1 1 d D U . . .
H3A H 1.213658 0.160803 0.833739 0.299 Uiso 1 1 calc R U . . .
H3B H 1.102190 0.108036 0.767368 0.299 Uiso 1 1 calc R U . . .
C10 C 1.058(4) 0.082(2) 0.8571(19) 0.249(14) Uani 1 1 d D . . . .
C2 C 1.018(7) 0.028(4) 0.942(3) 0.39(4) Uani 1 1 d D U . . .
O1 O 1.075(5) 0.116(3) 0.964(2) 0.48(3) Uani 1 1 d D U . . .
C90 C 0.862(3) -0.3298(18) 0.8353(18) 0.205(8) Uani 1 1 d D U . . .

loop_
_atom_site_aniso_label
_atom_site_aniso_U_11
_atom_site_aniso_U_22
_atom_site_aniso_U_33
_atom_site_aniso_U_23
_atom_site_aniso_U_13
_atom_site_aniso_U_12
S001 0.090(3) 0.072(2) 0.0403(19) 0.0169(16) 0.0323(18) 0.008(2)
S002 0.078(3) 0.079(3) 0.0369(18) 0.0188(17) 0.0230(17) 0.007(2)
S003 0.082(3) 0.075(2) 0.0377(18) 0.0169(16) 0.0234(17) 0.005(2)
S004 0.078(3) 0.070(2) 0.052(2) 0.0219(17) 0.0272(18) 0.0081(19)
S005 0.100(3) 0.083(3) 0.0368(19) 0.0141(17) 0.0291(19) 0.011(2)
Cl06 0.095(3) 0.112(3) 0.0375(19) 0.0277(19) 0.0306(18) 0.023(2)
Cl07 0.109(3) 0.099(3) 0.044(2) 0.0133(19) 0.026(2) 0.013(2)
Cl08 0.090(3) 0.088(3) 0.093(3) 0.024(2) 0.036(2) 0.019(2)
Cl09 0.103(3) 0.073(3) 0.095(3) 0.029(2) 0.027(3) 0.010(2)
O00A 0.097(8) 0.091(7) 0.046(6) 0.023(5) 0.028(5) 0.007(6)
O00B 0.127(10) 0.089(8) 0.062(7) 0.039(6) 0.045(6) 0.014(7)
C00C 0.060(9) 0.093(12) 0.049(8) 0.031(8) 0.030(7) 0.010(8)
N00D 0.094(10) 0.077(9) 0.035(6) 0.009(6) 0.030(6) 0.022(7)
C00E 0.065(10) 0.081(10) 0.050(9) 0.026(7) 0.021(7) 0.014(8)
N00F 0.084(9) 0.081(8) 0.030(6) 0.011(5) 0.013(6) 0.022(7)
N00G 0.086(9) 0.083(9) 0.038(6) 0.024(6) 0.020(6) 0.009(7)
C00H 0.074(10) 0.083(11) 0.047(8) 0.027(8) 0.027(7) 0.023(8)
C00I 0.051(8) 0.070(10) 0.044(8) 0.021(7) 0.021(6) 0.003(7)
C00J 0.082(11) 0.086(11) 0.045(8) 0.019(8) 0.029(8) 0.009(9)
C00K 0.074(10) 0.086(11) 0.025(7) 0.012(7) 0.016(6) 0.018(8)
C00L 0.071(10) 0.079(10) 0.053(9) 0.028(8) 0.026(7) 0.018(8)
C00M 0.082(11) 0.085(11) 0.037(8) 0.025(7) 0.026(7) 0.032(9)
N00N 0.078(9) 0.082(9) 0.030(6) 0.009(6) 0.022(6) 0.002(7)
C00O 0.092(13) 0.068(10) 0.059(10) 0.034(9) -0.002(9) -0.013(9)
C00P 0.057(9) 0.065(9) 0.046(8) 0.020(7) 0.023(6) 0.009(7)
C00Q 0.052(9) 0.092(11) 0.048(8) 0.034(7) 0.028(7) 0.004(7)
C00R 0.107(14) 0.076(11) 0.053(10) 0.023(9) 0.041(9) 0.015(10)
C00S 0.076(11) 0.068(10) 0.065(10) 0.029(8) 0.011(8) 0.000(8)
C00T 0.074(10) 0.084(11) 0.035(8) 0.014(7) 0.016(7) 0.004(8)
C00U 0.085(11) 0.075(10) 0.039(8) 0.010(7) 0.020(7) 0.012(8)
C00V 0.073(10) 0.088(11) 0.049(9) 0.028(8) 0.034(7) 0.024(8)
C00W 0.077(10) 0.071(9) 0.032(7) 0.010(7) 0.021(7) 0.016(8)
C00X 0.099(12) 0.082(11) 0.043(8) 0.019(7) 0.039(8) 0.021(9)
C00Y 0.069(7) 0.063(7) 0.031(6) 0.015(5) 0.024(5) 0.007(6)
C00Z 0.070(11) 0.092(13) 0.064(10) 0.029(9) 0.024(8) 0.002(9)
C010 0.079(11) 0.079(11) 0.046(9) 0.028(8) 0.018(7) -0.002(8)
N011 0.157(16) 0.098(11) 0.076(10) 0.044(9) 0.053(10) 0.016(10)
C012 0.071(10) 0.094(12) 0.044(8) 0.017(8) 0.019(7) 0.009(9)
C013 0.066(10) 0.073(10) 0.049(8) 0.022(7) 0.020(7) 0.017(8)
C014 0.087(11) 0.074(10) 0.024(7) 0.015(7) 0.018(7) 0.009(8)
C015 0.059(9) 0.082(10) 0.037(8) 0.019(7) 0.012(6) -0.003(7)
C016 0.061(9) 0.076(10) 0.050(9) 0.026(7) 0.022(7) 0.006(7)
C017 0.059(10) 0.088(12) 0.066(10) 0.032(9) 0.019(8) 0.019(8)
C018 0.093(12) 0.062(9) 0.045(8) 0.021(7) 0.034(8) 0.005(8)
C019 0.085(11) 0.072(10) 0.051(9) 0.022(7) 0.025(8) 0.013(8)
C01A 0.064(10) 0.083(11) 0.039(8) 0.015(7) 0.021(7) 0.016(8)
C01B 0.078(10) 0.070(10) 0.039(8) 0.017(7) 0.023(7) 0.013(8)
N01C 0.119(13) 0.101(12) 0.056(9) 0.020(8) 0.026(9) -0.011(10)
C01D 0.096(13) 0.098(13) 0.057(10) 0.030(9) 0.012(9) -0.004(10)
C01E 0.075(11) 0.076(11) 0.065(10) 0.021(9) 0.020(8) 0.009(8)
N01F 0.169(17) 0.100(12) 0.070(10) 0.033(9) 0.068(11) 0.013(11)
C01G 0.080(12) 0.071(11) 0.048(10) 0.020(9) -0.003(9) -0.020(9)
C01H 0.104(15) 0.088(13) 0.088(13) 0.027(10) 0.039(11) 0.009(11)
C01I 0.072(10) 0.118(14) 0.036(8) 0.033(9) 0.031(7) 0.024(9)
C01J 0.110(13) 0.069(10) 0.046(9) 0.025(8) 0.030(8) 0.008(9)
C01K 0.039(8) 0.086(11) 0.078(11) 0.039(9) 0.018(7) 0.012(7)
C01L 0.087(12) 0.066(11) 0.076(12) 0.024(9) 0.007(9) 0.006(9)
C01M 0.087(12) 0.066(10) 0.051(9) 0.013(7) 0.035(8) -0.009(9)
C01N 0.122(15) 0.069(10) 0.062(10) 0.031(8) 0.045(10) 0.023(9)
C01O 0.045(9) 0.083(12) 0.080(11) 0.021(9) 0.000(8) -0.004(8)
N01P 0.154(16) 0.082(11) 0.096(11) 0.042(9) 0.051(11) 0.012(10)
C01Q 0.062(9) 0.065(9) 0.042(8) 0.015(7) 0.014(7) 0.002(7)
C01R 0.093(12) 0.058(9) 0.055(9) 0.025(7) 0.019(8) -0.012(8)
C01S 0.065(10) 0.075(10) 0.066(10) 0.032(8) 0.013(8) 0.015(8)
C01T 0.128(15) 0.070(10) 0.060(9) 0.014(8) 0.062(10) 0.013(10)
C01U 0.068(11) 0.086(13) 0.080(12) 0.024(10) 0.012(9) 0.003(9)
C01V 0.083(12) 0.095(13) 0.067(11) 0.031(9) 0.028(9) 0.024(10)
C01W 0.245(16) 0.187(12) 0.086(9) 0.051(9) 0.041(9) 0.076(11)
C01X 0.21(3) 0.068(13) 0.108(17) 0.004(12) 0.097(19) 0.008(16)
C01Y 0.214(11) 0.200(11) 0.197(11) 0.053(8) 0.072(8) 0.055(8)
C01Z 0.134(18) 0.094(14) 0.064(11) 0.017(10) 0.045(11) 0.020(13)
C020 0.125(19) 0.123(19) 0.075(13) 0.036(12) -0.024(12) -0.023(15)
C021 0.28(2) 0.132(12) 0.100(10) -0.035(9) 0.082(12) -0.016(13)
C022 0.196(10) 0.192(10) 0.197(10) 0.039(7) 0.103(8) 0.068(8)
C023 0.109(15) 0.093(14) 0.067(11) 0.025(10) 0.038(10) 0.022(11)
C024 0.28(2) 0.132(12) 0.100(10) -0.035(9) 0.082(12) -0.016(13)
C025 0.102(10) 0.116(10) 0.144(11) 0.022(8) 0.053(8) 0.039(8)
C026 0.161(9) 0.167(9) 0.194(10) 0.037(8) 0.052(8) 0.065(7)
C027 0.28(2) 0.132(12) 0.100(10) -0.035(9) 0.082(12) -0.016(13)
C028 0.161(9) 0.167(9) 0.194(10) 0.037(8) 0.052(8) 0.065(7)
C029 0.20(3) 0.25(4) 0.13(2) -0.03(2) 0.10(2) 0.00(3)
C02A 0.214(11) 0.200(11) 0.197(11) 0.053(8) 0.072(8) 0.055(8)
C02B 0.12(2) 0.19(3) 0.14(2) 0.00(2) 0.053(18) -0.022(19)
C02E 0.161(9) 0.167(9) 0.194(10) 0.037(8) 0.052(8) 0.065(7)
C02F 0.196(10) 0.192(10) 0.197(10) 0.039(7) 0.103(8) 0.068(8)
C02G 0.161(9) 0.167(9) 0.194(10) 0.037(8) 0.052(8) 0.065(7)
C02I 0.196(10) 0.192(10) 0.197(10) 0.039(7) 0.103(8) 0.068(8)
C02K 0.245(16) 0.187(12) 0.086(9) 0.051(9) 0.041(9) 0.076(11)
C02M 0.245(16) 0.187(12) 0.086(9) 0.051(9) 0.041(9) 0.076(11)
C02O 0.196(10) 0.192(10) 0.197(10) 0.039(7) 0.103(8) 0.068(8)
C02P 0.23(2) 0.21(2) 0.27(2) 0.049(17) 0.079(18) 0.061(17)
C40 0.29(5) 0.28(5) 0.30(5) 0.04(4) 0.07(4) 0.21(4)
C3 0.246(16) 0.257(16) 0.247(16) 0.059(10) 0.084(10) 0.080(10)
C10 0.246(16) 0.257(16) 0.247(16) 0.059(10) 0.084(10) 0.080(10)
C2 0.39(4) 0.39(4) 0.39(4) 0.10(2) 0.09(2) 0.15(2)
O1 0.47(4) 0.47(4) 0.50(4) 0.08(2) 0.12(2) 0.19(2)
C90 0.214(11) 0.200(11) 0.197(11) 0.053(8) 0.072(8) 0.055(8)

loop_
_atom_type_symbol
_atom_type_description
_atom_type_scat_dispersion_real
_atom_type_scat_dispersion_imag
_atom_type_scat_source
C C 0.0137 0.0067 'International Tables Vol C Tables 4.2.6.8 and 6.1.1.4'
H H 0.0000 0.0000 'International Tables Vol C Tables 4.2.6.8 and 6.1.1.4'
Cl Cl 0.3281 0.5435 'International Tables Vol C Tables 4.2.6.8 and 6.1.1.4'
N N 0.0241 0.0134 'International Tables Vol C Tables 4.2.6.8 and 6.1.1.4'
O O 0.0389 0.0241 'International Tables Vol C Tables 4.2.6.8 and 6.1.1.4'
S S 0.2925 0.4295 'International Tables Vol C Tables 4.2.6.8 and 6.1.1.4'

loop_
_geom_angle_atom_site_label_1
_geom_angle_atom_site_label_2
_geom_angle_atom_site_label_3
_geom_angle
_geom_angle_site_symmetry_1
_geom_angle_site_symmetry_3
_geom_angle_publ_flag
C00K S001 C016 90.9(7) . . ?
C00Q S002 C00P 89.4(6) . . ?
C00W S003 C00I 89.4(6) . . ?
C019 S004 C01S 90.5(7) . . ?
N00N S005 N00F 101.1(6) . . ?
O00A C00C C00H 122.8(14) . . ?
O00A C00C C00M 128.6(12) . . ?
C00H C00C C00M 108.6(11) . . ?
C00U N00D C00V 108.3(11) . . ?
C00U N00D C01Z 133.2(13) . . ?
C00V N00D C01Z 117.4(11) . . ?
C00M C00E H00E 113.7 . . ?
C00M C00E C016 132.6(14) . . ?
C016 C00E H00E 113.7 . . ?
C01A N00F S005 106.3(9) . . ?
C00Y N00G C015 107.4(11) . . ?
C00Y N00G C01T 131.6(11) . . ?
C015 N00G C01T 115.3(12) . . ?
C00J C00H C00C 128.8(13) . . ?
C00J C00H C018 122.9(12) . . ?
C018 C00H C00C 107.8(13) . . ?
C00K C00I S003 112.7(9) . . ?
C00T C00I S003 133.4(12) . . ?
C00T C00I C00K 113.9(12) . . ?
C00H C00J H00J 120.7 . . ?
C00H C00J C012 118.5(14) . . ?
C012 C00J H00J 120.7 . . ?
C00I C00K S001 112.1(10) . . ?
C00V C00K S001 136.3(12) . . ?
C00V C00K C00I 111.6(12) . . ?
C018 C00L H00L 121.7 . . ?
C018 C00L C01I 116.6(13) . . ?
C01I C00L H00L 121.7 . . ?
C00E C00M C00C 127.1(12) . . ?
C00E C00M C00X 126.2(14) . . ?
C00X C00M C00C 106.6(11) . . ?
C014 N00N S005 105.8(9) . . ?
C00S C00O C01G 127.0(15) . . ?
C00S C00O C023 123.2(17) . . ?
C01G C00O C023 109.8(13) . . ?
C015 C00P S002 112.4(10) . . ?
C015 C00P C01Q 108.7(11) . . ?
C01Q C00P S002 138.9(11) . . ?
C013 C00Q S002 131.8(10) . . ?
C019 C00Q S002 115.1(10) . . ?
C019 C00Q C013 112.8(13) . . ?
N01F C00R C01J 178(2) . . ?
C00O C00S C010 129.6(17) . . ?
C00O C00S C017 126.1(15) . . ?
C010 C00S C017 104.3(13) . . ?
C00I C00T C016 110.7(13) . . ?
C00I C00T C01M 121.6(13) . . ?
C016 C00T C01M 127.6(12) . . ?
N00D C00U C00Y 134.0(14) . . ?
N00D C00U C01B 107.7(12) . . ?
C01B C00U C00Y 118.3(12) . . ?
N00D C00V C00K 137.2(13) . . ?
N00D C00V C00W 109.6(11) . . ?
C00K C00V C00W 113.2(14) . . ?
C00V C00W S003 113.1(10) . . ?
C00V C00W C01B 106.6(12) . . ?
C01B C00W S003 140.3(11) . . ?
C00M C00X C018 106.8(12) . . ?
C01J C00X C00M 129.5(14) . . ?
C01J C00X C018 123.6(12) . . ?
N00G C00Y C00U 130.9(11) . . ?
N00G C00Y C01Q 109.2(11) . . ?
C00U C00Y C01Q 119.8(13) . . ?
C010 C00Z H00Z 112.2 . . ?
C010 C00Z C01S 135.5(14) . . ?
C01S C00Z H00Z 112.2 . . ?
C00Z C010 C00S 124.5(14) . . ?
C00Z C010 C01U 126.2(14) . . ?
C01U C010 C00S 109.1(15) . . ?
C00J C012 Cl07 118.3(12) . . ?
C01I C012 Cl07 121.9(11) . . ?
C01I C012 C00J 119.6(15) . . ?
C00Q C013 C01R 122.6(13) . . ?
C01S C013 C00Q 108.8(12) . . ?
C01S C013 C01R 128.5(13) . . ?
N00N C014 C01A 114.7(11) . . ?
N00N C014 C01B 127.2(12) . . ?
C01A C014 C01B 118.1(13) . . ?
N00G C015 C00P 108.7(12) . . ?
C019 C015 N00G 136.4(14) . . ?
C019 C015 C00P 114.8(12) . . ?
C00E C016 S001 126.8(12) . . ?
C00E C016 C00T 120.8(13) . . ?
C00T C016 S001 112.3(10) . . ?
C01K C017 C00S 109.7(14) . . ?
C01K C017 C01L 118.3(16) . . ?
C01L C017 C00S 132.1(14) . . ?
C00H C018 C00X 110.0(11) . . ?
C00L C018 C00H 119.2(13) . . ?
C00L C018 C00X 130.7(13) . . ?
C00Q C019 S004 113.1(11) . . ?
C015 C019 S004 138.6(11) . . ?
C015 C019 C00Q 108.2(13) . . ?
N00F C01A C014 112.2(13) . . ?
N00F C01A C01Q 127.6(12) . . ?
C01Q C01A C014 120.2(12) . . ?
C00U C01B C014 121.3(12) . . ?
C00W C01B C00U 107.8(11) . . ?
C00W C01B C014 130.2(14) . . ?
H01A C01D H01B 108.0 . . ?
C01R C01D H01A 109.3 . . ?
C01R C01D H01B 109.3 . . ?
C01W C01D H01A 109.3 . . ?
C01W C01D H01B 109.3 . . ?
C01W C01D C01R 111.4(18) . . ?
C01L C01E Cl09 119.9(12) . . ?
C01L C01E C01O 122.3(16) . . ?
C01O C01E Cl09 117.8(13) . . ?
N01C C01G C00O 178(2) . . ?
H01C C01H H01D 107.8 . . ?
C01M C01H H01C 109.0 . . ?
C01M C01H H01D 109.0 . . ?
C01Y C01H H01C 109.0 . . ?
C01Y C01H H01D 109.0 . . ?
C01Y C01H C01M 113(2) . . ?
C00L C01I Cl06 116.8(11) . . ?
C012 C01I Cl06 120.5(13) . . ?
C012 C01I C00L 122.8(12) . . ?
C00X C01J C00R 122.5(12) . . ?
C00X C01J C01N 125.6(14) . . ?
C01N C01J C00R 111.8(13) . . ?
C017 C01K C01U 109.2(15) . . ?
C017 C01K C01V 121.6(16) . . ?
C01V C01K C01U 129.1(14) . . ?
C017 C01L H01L 119.8 . . ?
C01E C01L C017 120.4(15) . . ?
C01E C01L H01L 119.8 . . ?
C00T C01M C01H 118.2(14) . . ?
C00T C01M H01E 107.8 . . ?
C00T C01M H01F 107.8 . . ?
C01H C01M H01E 107.8 . . ?
C01H C01M H01F 107.8 . . ?
H01E C01M H01F 107.1 . . ?
N011 C01N C01J 178(2) . . ?
C01E C01O Cl08 121.3(14) . . ?
C01V C01O Cl08 120.1(13) . . ?
C01V C01O C01E 118.5(16) . . ?
C00P C01Q C00Y 105.9(12) . . ?
C01A C01Q C00P 132.3(12) . . ?
C01A C01Q C00Y 121.6(12) . . ?
C013 C01R C01D 112.6(14) . . ?
C013 C01R H01G 109.1 . . ?
C013 C01R H01H 109.1 . . ?
C01D C01R H01G 109.1 . . ?
C01D C01R H01H 109.1 . . ?
H01G C01R H01H 107.8 . . ?
C00Z C01S S004 124.8(13) . . ?
C013 C01S S004 114.7(11) . . ?
C013 C01S C00Z 120.4(14) . . ?
N00G C01T H01I 110.1 . . ?
N00G C01T H01J 110.1 . . ?
N00G C01T C022 108.1(16) . . ?
H01I C01T H01J 108.4 . . ?
C022 C01T H01I 110.1 . . ?
C022 C01T H01J 110.1 . . ?
O00B C01U C010 126.3(17) . . ?
O00B C01U C01K 126.2(16) . . ?
C01K C01U C010 107.5(14) . . ?
C01K C01V H01V 120.6 . . ?
C01O C01V C01K 118.8(15) . . ?
C01O C01V H01V 120.6 . . ?
C01D C01W H01K 107.5 . . ?
C01D C01W H01M 107.5 . . ?
H01K C01W H01M 107.0 . . ?
C02K C01W C01D 119(2) . . ?
C02K C01W H01K 107.5 . . ?
C02K C01W H01M 107.5 . . ?
C01Z C01X H01X 107.4 . . ?
C01Z C01X C020 111.2(19) . . ?
C01Z C01X C021 120(2) . . ?
C020 C01X H01X 107.4 . . ?
C020 C01X C021 103(3) . . ?
C021 C01X H01X 107.4 . . ?
C01H C01Y H01N 109.0 . . ?
C01H C01Y H01O 109.0 . . ?
C01H C01Y C02A 113(3) . . ?
H01N C01Y H01O 107.8 . . ?
C02A C01Y H01N 109.0 . . ?
C02A C01Y H01O 109.0 . . ?
N00D C01Z H01P 107.5 . . ?
N00D C01Z H01Q 107.5 . . ?
C01X C01Z N00D 119.3(18) . . ?
C01X C01Z H01P 107.5 . . ?
C01X C01Z H01Q 107.5 . . ?
H01P C01Z H01Q 107.0 . . ?
C01X C020 H02A 105.8 . . ?
C01X C020 H02B 105.8 . . ?
C01X C020 C02B 126(2) . . ?
H02A C020 H02B 106.2 . . ?
C02B C020 H02A 105.8 . . ?
C02B C020 H02B 105.8 . . ?
C01X C021 H02C 108.1 . . ?
C01X C021 H02D 108.1 . . ?
H02C C021 H02D 107.3 . . ?
C024 C021 C01X 117(2) . . ?
C024 C021 H02C 108.1 . . ?
C024 C021 H02D 108.1 . . ?
C01T C022 H022 109.1 . . ?
C025 C022 C01T 113(2) . . ?
C025 C022 H022 109.1 . . ?
C025 C022 C02F 119(3) . . ?
C02F C022 C01T 97(2) . . ?
C02F C022 H022 109.1 . . ?
N01P C023 C00O 179(2) . . ?
C021 C024 H02E 108.7 . . ?
C021 C024 H02F 108.7 . . ?
H02E C024 H02F 107.6 . . ?
C027 C024 C021 114(2) . . ?
C027 C024 H02E 108.7 . . ?
C027 C024 H02F 108.7 . . ?
C022 C025 H02G 108.6 . . ?
C022 C025 H02H 108.6 . . ?
C022 C025 C028 115(2) . . ?
H02G C025 H02H 107.6 . . ?
C028 C025 H02G 108.6 . . ?
C028 C025 H02H 108.6 . . ?
H02I C026 H02J 109.1 . . ?
C028 C026 H02I 111.2 . . ?
C028 C026 H02J 111.2 . . ?
C028 C026 C02E 103(2) . . ?
C02E C026 H02I 111.2 . . ?
C02E C026 H02J 111.2 . . ?
C024 C027 H02K 109.6 . . ?
C024 C027 H02L 109.6 . . ?
C024 C027 C029 110(2) . . ?
H02K C027 H02L 108.1 . . ?
C029 C027 H02K 109.6 . . ?
C029 C027 H02L 109.6 . . ?
C025 C028 H02M 108.9 . . ?
C025 C028 H02N 108.9 . . ?
C026 C028 C025 113(3) . . ?
C026 C028 H02M 108.9 . . ?
C026 C028 H02N 108.9 . . ?
H02M C028 H02N 107.7 . . ?
C01Y C02A H02O 104.2 . . ?
C01Y C02A H02P 104.2 . . ?
H02O C02A H02P 105.5 . . ?
C90 C02A C01Y 132(3) . . ?
C90 C02A H02O 104.2 . . ?
C90 C02A H02P 104.2 . . ?
C020 C02B H02Q 109.6 . . ?
C020 C02B H02R 109.6 . . ?
H02Q C02B H02R 108.1 . . ?
C3 C02B C020 110(3) . . ?
C3 C02B H02Q 109.6 . . ?
C3 C02B H02R 109.6 . . ?
C026 C02E H02S 112.2 . . ?
C026 C02E H02T 112.2 . . ?
C026 C02E C02G 98(2) . . ?
H02S C02E H02T 109.8 . . ?
C02G C02E H02S 112.2 . . ?
C02G C02E H02T 112.2 . . ?
C022 C02F H02U 107.2 . . ?
C022 C02F H02V 107.2 . . ?
C022 C02F C02I 120(3) . . ?
H02U C02F H02V 106.9 . . ?
C02I C02F H02U 107.2 . . ?
C02I C02F H02V 107.2 . . ?
C02E C02G H02W 113.2 . . ?
C02E C02G H02X 113.2 . . ?
C02E C02G C02P 92(2) . . ?
H02W C02G H02X 110.6 . . ?
C02P C02G H02W 113.2 . . ?
C02P C02G H02X 113.2 . . ?
C02F C02I H02Y 108.0 . . ?
C02F C02I H 108.0 . . ?
C02F C02I C02O 117(2) . . ?
H02Y C02I H 107.3 . . ?
C02O C02I H02Y 108.0 . . ?
C02O C02I H 108.0 . . ?
C01W C02K H02Z 110.6 . . ?
C01W C02K HA 110.6 . . ?
C01W C02K C02M 105(2) . . ?
H02Z C02K HA 108.8 . . ?
C02M C02K H02Z 110.6 . . ?
C02M C02K HA 110.6 . . ?
C02I C02O H02 106.8 . . ?
C02I C02O HB 106.8 . . ?
C02I C02O C40 122(3) . . ?
H02 C02O HB 106.7 . . ?
C40 C02O H02 106.8 . . ?
C40 C02O HB 106.8 . . ?
C02B C3 H3A 107.4 . . ?
C02B C3 H3B 107.4 . . ?
C02B C3 C10 120(4) . . ?
H3A C3 H3B 106.9 . . ?
C10 C3 H3A 107.4 . . ?
C10 C3 H3B 107.4 . . ?

loop_
_geom_bond_atom_site_label_1
_geom_bond_atom_site_label_2
_geom_bond_distance
_geom_bond_site_symmetry_2
_geom_bond_publ_flag
S001 C00K 1.709(12) . ?
S001 C016 1.748(14) . ?
S002 C00P 1.738(12) . ?
S002 C00Q 1.736(16) . ?
S003 C00I 1.767(13) . ?
S003 C00W 1.737(14) . ?
S004 C019 1.700(15) . ?
S004 C01S 1.762(14) . ?
S005 N00F 1.630(12) . ?
S005 N00N 1.630(10) . ?
Cl06 C01I 1.739(12) . ?
Cl07 C012 1.733(16) . ?
Cl08 C01O 1.706(18) . ?
Cl09 C01E 1.760(17) . ?
O00A C00C 1.237(16) . ?
O00B C01U 1.268(19) . ?
C00C C00H 1.475(19) . ?
C00C C00M 1.49(2) . ?
N00D C00U 1.376(16) . ?
N00D C00V 1.386(18) . ?
N00D C01Z 1.39(2) . ?
C00E H00E 0.9500 . ?
C00E C00M 1.375(19) . ?
C00E C016 1.415(18) . ?
N00F C01A 1.357(17) . ?
N00G C00Y 1.405(17) . ?
N00G C015 1.405(16) . ?
N00G C01T 1.477(19) . ?
C00H C00J 1.35(2) . ?
C00H C018 1.415(19) . ?
C00I C00K 1.406(19) . ?
C00I C00T 1.392(18) . ?
C00J H00J 0.9500 . ?
C00J C012 1.419(19) . ?
C00K C00V 1.397(18) . ?
C00L H00L 0.9500 . ?
C00L C018 1.398(18) . ?
C00L C01I 1.43(2) . ?
C00M C00X 1.478(18) . ?
N00N C014 1.336(18) . ?
C00O C00S 1.31(2) . ?
C00O C01G 1.48(3) . ?
C00O C023 1.49(2) . ?
C00P C015 1.407(19) . ?
C00P C01Q 1.421(18) . ?
C00Q C013 1.453(19) . ?
C00Q C019 1.432(18) . ?
C00R N01F 1.105(19) . ?
C00R C01J 1.46(2) . ?
C00S C010 1.46(2) . ?
C00S C017 1.50(2) . ?
C00T C016 1.42(2) . ?
C00T C01M 1.50(2) . ?
C00U C00Y 1.430(19) . ?
C00U C01B 1.43(2) . ?
C00V C00W 1.400(19) . ?
C00W C01B 1.403(18) . ?
C00X C018 1.493(19) . ?
C00X C01J 1.33(2) . ?
C00Y C01Q 1.434(18) . ?
C00Z H00Z 0.9500 . ?
C00Z C010 1.41(2) . ?
C00Z C01S 1.44(2) . ?
C010 C01U 1.45(2) . ?
N011 C01N 1.149(18) . ?
C012 C01I 1.36(2) . ?
C013 C01R 1.462(18) . ?
C013 C01S 1.40(2) . ?
C014 C01A 1.448(19) . ?
C014 C01B 1.449(18) . ?
C015 C019 1.403(19) . ?
C017 C01K 1.392(19) . ?
C017 C01L 1.40(2) . ?
C01A C01Q 1.386(19) . ?
N01C C01G 1.13(2) . ?
C01D H01A 0.9900 . ?
C01D H01B 0.9900 . ?
C01D C01R 1.54(2) . ?
C01D C01W 1.52(3) . ?
C01E C01L 1.34(2) . ?
C01E C01O 1.41(2) . ?
C01H H01C 0.9900 . ?
C01H H01D 0.9900 . ?
C01H C01M 1.51(2) . ?
C01H C01Y 1.50(3) . ?
C01J C01N 1.42(2) . ?
C01K C01U 1.44(2) . ?
C01K C01V 1.41(2) . ?
C01L H01L 0.9500 . ?
C01M H01E 0.9900 . ?
C01M H01F 0.9900 . ?
C01O C01V 1.38(2) . ?
N01P C023 1.13(2) . ?
C01R H01G 0.9900 . ?
C01R H01H 0.9900 . ?
C01T H01I 0.9900 . ?
C01T H01J 0.9900 . ?
C01T C022 1.64(3) . ?
C01V H01V 0.9500 . ?
C01W H01K 0.9900 . ?
C01W H01M 0.9900 . ?
C01W C02K 1.48(3) . ?
C01X H01X 1.0000 . ?
C01X C01Z 1.33(3) . ?
C01X C020 1.48(3) . ?
C01X C021 1.60(3) . ?
C01Y H01N 0.9900 . ?
C01Y H01O 0.9900 . ?
C01Y C02A 1.70(4) . ?
C01Z H01P 0.9900 . ?
C01Z H01Q 0.9900 . ?
C020 H02A 0.9900 . ?
C020 H02B 0.9900 . ?
C020 C02B 1.54(3) . ?
C021 H02C 0.9900 . ?
C021 H02D 0.9900 . ?
C021 C024 1.54(3) . ?
C022 H022 1.0000 . ?
C022 C025 1.46(3) . ?
C022 C02F 1.47(3) . ?
C024 H02E 0.9900 . ?
C024 H02F 0.9900 . ?
C024 C027 1.53(3) . ?
C025 H02G 0.9900 . ?
C025 H02H 0.9900 . ?
C025 C028 1.50(3) . ?
C026 H02I 0.9900 . ?
C026 H02J 0.9900 . ?
C026 C028 1.47(3) . ?
C026 C02E 1.51(3) . ?
C027 H02K 0.9900 . ?
C027 H02L 0.9900 . ?
C027 C029 1.57(3) . ?
C028 H02M 0.9900 . ?
C028 H02N 0.9900 . ?
C02A H02O 0.9900 . ?
C02A H02P 0.9900 . ?
C02A C90 1.660(19) . ?
C02B H02Q 0.9900 . ?
C02B H02R 0.9900 . ?
C02B C3 1.49(4) . ?
C02E H02S 0.9900 . ?
C02E H02T 0.9900 . ?
C02E C02G 1.535(18) . ?
C02F H02U 0.9900 . ?
C02F H02V 0.9900 . ?
C02F C02I 1.523(18) . ?
C02G H02W 0.9900 . ?
C02G H02X 0.9900 . ?
C02G C02P 1.606(19) . ?
C02I H02Y 0.9900 . ?
C02I H 0.9900 . ?
C02I C02O 1.607(18) . ?
C02K H02Z 0.9900 . ?
C02K HA 0.9900 . ?
C02K C02M 1.634(18) . ?
C02O H02 0.9900 . ?
C02O HB 0.9900 . ?
C02O C40 1.71(5) . ?
C3 H3A 0.9900 . ?
C3 H3B 0.9900 . ?
C3 C10 1.618(19) . ?
C2 O1 1.51(8) . ?

loop_
_geom_torsion_atom_site_label_1
_geom_torsion_atom_site_label_2
_geom_torsion_atom_site_label_3
_geom_torsion_atom_site_label_4
_geom_torsion
_geom_torsion_site_symmetry_1
_geom_torsion_site_symmetry_2
_geom_torsion_site_symmetry_3
_geom_torsion_site_symmetry_4
_geom_torsion_publ_flag
S001 C00K C00V N00D -1(3) . . . . ?
S001 C00K C00V C00W 176.7(13) . . . . ?
S002 C00P C015 N00G 177.5(10) . . . . ?
S002 C00P C015 C019 -2.3(17) . . . . ?
S002 C00P C01Q C00Y -176.6(13) . . . . ?
S002 C00P C01Q C01A -3(3) . . . . ?
S002 C00Q C013 C01R 10(2) . . . . ?
S002 C00Q C013 C01S -174.0(12) . . . . ?
S002 C00Q C019 S004 174.8(8) . . . . ?
S002 C00Q C019 C015 -3.1(17) . . . . ?
S003 C00I C00K S001 -177.0(7) . . . . ?
S003 C00I C00K C00V 2.9(16) . . . . ?
S003 C00I C00T C016 177.4(12) . . . . ?
S003 C00I C00T C01M 1(2) . . . . ?
S003 C00W C01B C00U 178.7(15) . . . . ?
S003 C00W C01B C014 -11(3) . . . . ?
S005 N00F C01A C014 1.2(15) . . . . ?
S005 N00F C01A C01Q -179.4(13) . . . . ?
S005 N00N C014 C01A 0.2(16) . . . . ?
S005 N00N C014 C01B -179.6(13) . . . . ?
Cl07 C012 C01I Cl06 1(2) . . . . ?
Cl07 C012 C01I C00L -178.2(12) . . . . ?
Cl08 C01O C01V C01K -178.4(12) . . . . ?
Cl09 C01E C01L C017 179.6(13) . . . . ?
Cl09 C01E C01O Cl08 -1.9(19) . . . . ?
Cl09 C01E C01O C01V 178.4(12) . . . . ?
O00A C00C C00H C00J 7(3) . . . . ?
O00A C00C C00H C018 178.7(15) . . . . ?
O00A C00C C00M C00E 4(3) . . . . ?
O00A C00C C00M C00X -178.4(16) . . . . ?
C00C C00H C00J C012 172.0(15) . . . . ?
C00C C00H C018 C00L -178.5(14) . . . . ?
C00C C00H C018 C00X 1.8(18) . . . . ?
C00C C00M C00X C018 -3.1(17) . . . . ?
C00C C00M C00X C01J 174.0(18) . . . . ?
N00D C00U C00Y N00G -7(3) . . . . ?
N00D C00U C00Y C01Q 168.7(16) . . . . ?
N00D C00U C01B C00W 0.7(18) . . . . ?
N00D C00U C01B C014 -170.5(14) . . . . ?
N00D C00V C00W S003 -179.9(10) . . . . ?
N00D C00V C00W C01B -0.9(17) . . . . ?
C00E C00M C00X C018 174.6(15) . . . . ?
C00E C00M C00X C01J -8(3) . . . . ?
N00F S005 N00N C014 0.5(12) . . . . ?
N00F C01A C01Q C00P 7(3) . . . . ?
N00F C01A C01Q C00Y 179.7(14) . . . . ?
N00G C00Y C01Q C00P -3.0(16) . . . . ?
N00G C00Y C01Q C01A -177.6(13) . . . . ?
N00G C015 C019 S004 7(3) . . . . ?
N00G C015 C019 C00Q -176.3(16) . . . . ?
N00G C01T C022 C025 -58(3) . . . . ?
N00G C01T C022 C02F 176.5(19) . . . . ?
C00H C00C C00M C00E -173.4(14) . . . . ?
C00H C00C C00M C00X 4.2(17) . . . . ?
C00H C00J C012 Cl07 179.0(13) . . . . ?
C00H C00J C012 C01I 3(2) . . . . ?
C00I S003 C00W C00V -0.3(12) . . . . ?
C00I S003 C00W C01B -178.8(19) . . . . ?
C00I C00K C00V N00D 179.6(17) . . . . ?
C00I C00K C00V C00W -3.2(19) . . . . ?
C00I C00T C016 S001 0.0(17) . . . . ?
C00I C00T C016 C00E -177.4(14) . . . . ?
C00I C00T C01M C01H 81.6(19) . . . . ?
C00J C00H C018 C00L -6(3) . . . . ?
C00J C00H C018 C00X 174.3(15) . . . . ?
C00J C012 C01I Cl06 177.4(12) . . . . ?
C00J C012 C01I C00L -2(3) . . . . ?
C00K S001 C016 C00E 178.2(14) . . . . ?
C00K S001 C016 C00T 0.9(12) . . . . ?
C00K C00I C00T C016 -1.3(19) . . . . ?
C00K C00I C00T C01M -178.2(14) . . . . ?
C00K C00V C00W S003 2.1(17) . . . . ?
C00K C00V C00W C01B -178.9(13) . . . . ?
C00M C00C C00H C00J -175.6(16) . . . . ?
C00M C00C C00H C018 -3.7(18) . . . . ?
C00M C00E C016 S001 -3(3) . . . . ?
C00M C00E C016 C00T 174.5(16) . . . . ?
C00M C00X C018 C00H 0.8(19) . . . . ?
C00M C00X C018 C00L -178.8(16) . . . . ?
C00M C00X C01J C00R 1(3) . . . . ?
C00M C00X C01J C01N -175.5(17) . . . . ?
N00N S005 N00F C01A -1.0(11) . . . . ?
N00N C014 C01A N00F -0.9(19) . . . . ?
N00N C014 C01A C01Q 179.6(13) . . . . ?
N00N C014 C01B C00U 176.6(15) . . . . ?
N00N C014 C01B C00W 8(3) . . . . ?
C00O C00S C010 C00Z -4(3) . . . . ?
C00O C00S C010 C01U 171.8(17) . . . . ?
C00O C00S C017 C01K -173.7(16) . . . . ?
C00O C00S C017 C01L 5(3) . . . . ?
C00P S002 C00Q C013 174.0(15) . . . . ?
C00P S002 C00Q C019 1.6(12) . . . . ?
C00P C015 C019 S004 -173.7(14) . . . . ?
C00P C015 C019 C00Q 3.3(19) . . . . ?
C00Q S002 C00P C015 0.3(11) . . . . ?
C00Q S002 C00P C01Q -179.7(17) . . . . ?
C00Q C013 C01R C01D 93.9(18) . . . . ?
C00Q C013 C01S S004 1.4(16) . . . . ?
C00Q C013 C01S C00Z -178.0(14) . . . . ?
C00S C010 C01U O00B -175.0(16) . . . . ?
C00S C010 C01U C01K 5.7(18) . . . . ?
C00S C017 C01K C01U -0.7(17) . . . . ?
C00S C017 C01K C01V 176.7(14) . . . . ?
C00S C017 C01L C01E -176.3(16) . . . . ?
C00T C00I C00K S001 2.0(17) . . . . ?
C00T C00I C00K C00V -178.1(13) . . . . ?
C00U N00D C00V C00K 178.7(18) . . . . ?
C00U N00D C00V C00W 1.3(18) . . . . ?
C00U N00D C01Z C01X -63(3) . . . . ?
C00U C00Y C01Q C00P -179.3(13) . . . . ?
C00U C00Y C01Q C01A 6(2) . . . . ?
C00V N00D C00U C00Y -179.8(17) . . . . ?
C00V N00D C00U C01B -1.2(17) . . . . ?
C00V N00D C01Z C01X 104(2) . . . . ?
C00V C00W C01B C00U 0.1(17) . . . . ?
C00V C00W C01B C014 170.2(15) . . . . ?
C00W S003 C00I C00K -1.5(11) . . . . ?
C00W S003 C00I C00T 179.8(16) . . . . ?
C00Y N00G C015 C00P 0.6(16) . . . . ?
C00Y N00G C015 C019 -179.7(17) . . . . ?
C00Y N00G C01T C022 -51(2) . . . . ?
C00Y C00U C01B C00W 179.5(14) . . . . ?
C00Y C00U C01B C014 8(2) . . . . ?
C00Z C010 C01U O00B 0(3) . . . . ?
C00Z C010 C01U C01K -178.8(15) . . . . ?
C010 C00S C017 C01K 4.0(17) . . . . ?
C010 C00S C017 C01L -176.8(17) . . . . ?
C010 C00Z C01S S004 -3(3) . . . . ?
C010 C00Z C01S C013 176.8(17) . . . . ?
C013 C00Q C019 S004 0.9(17) . . . . ?
C013 C00Q C019 C015 -176.9(13) . . . . ?
C014 C01A C01Q C00P -173.8(15) . . . . ?
C014 C01A C01Q C00Y -1(2) . . . . ?
C015 N00G C00Y C00U 177.3(15) . . . . ?
C015 N00G C00Y C01Q 1.5(16) . . . . ?
C015 N00G C01T C022 98.6(18) . . . . ?
C015 C00P C01Q C00Y 3.3(16) . . . . ?
C015 C00P C01Q C01A 177.1(15) . . . . ?
C016 S001 C00K C00I -1.6(12) . . . . ?
C016 S001 C00K C00V 178.5(17) . . . . ?
C016 C00E C00M C00C -8(3) . . . . ?
C016 C00E C00M C00X 175.1(16) . . . . ?
C016 C00T C01M C01H -94.7(19) . . . . ?
C017 C00S C010 C00Z 178.5(15) . . . . ?
C017 C00S C010 C01U -5.9(18) . . . . ?
C017 C01K C01U O00B 177.7(16) . . . . ?
C017 C01K C01U C010 -3.1(17) . . . . ?
C017 C01K C01V C01O 1(2) . . . . ?
C018 C00H C00J C012 1(2) . . . . ?
C018 C00L C01I Cl06 177.9(12) . . . . ?
C018 C00L C01I C012 -2(2) . . . . ?
C018 C00X C01J C00R 177.5(16) . . . . ?
C018 C00X C01J C01N 1(3) . . . . ?
C019 S004 C01S C00Z 178.6(14) . . . . ?
C019 S004 C01S C013 -0.8(13) . . . . ?
C019 C00Q C013 C01R -177.8(14) . . . . ?
C019 C00Q C013 C01S -1.5(18) . . . . ?
C01A C014 C01B C00U -3(2) . . . . ?
C01A C014 C01B C00W -172.2(15) . . . . ?
C01B C00U C00Y N00G 174.9(14) . . . . ?
C01B C00U C00Y C01Q -10(2) . . . . ?
C01B C014 C01A N00F 178.9(13) . . . . ?
C01B C014 C01A C01Q -1(2) . . . . ?
C01D C01W C02K C02M 167(2) . . . . ?
C01E C01O C01V C01K 1(2) . . . . ?
C01G C00O C00S C010 -4(3) . . . . ?
C01G C00O C00S C017 173.0(15) . . . . ?
C01H C01Y C02A C90 -58(5) . . . . ?
C01I C00L C018 C00H 6(2) . . . . ?
C01I C00L C018 C00X -174.0(16) . . . . ?
C01J C00X C018 C00H -176.4(17) . . . . ?
C01J C00X C018 C00L 4(3) . . . . ?
C01K C017 C01L C01E 3(2) . . . . ?
C01L C017 C01K C01U -179.9(14) . . . . ?
C01L C017 C01K C01V -3(2) . . . . ?
C01L C01E C01O Cl08 178.6(14) . . . . ?
C01L C01E C01O C01V -1(2) . . . . ?
C01M C00T C016 S001 176.7(14) . . . . ?
C01M C00T C016 C00E -1(2) . . . . ?
C01M C01H C01Y C02A 178(2) . . . . ?
C01O C01E C01L C017 -1(3) . . . . ?
C01Q C00P C015 N00G -2.5(16) . . . . ?
C01Q C00P C015 C019 177.7(13) . . . . ?
C01R C013 C01S S004 177.5(13) . . . . ?
C01R C013 C01S C00Z -2(2) . . . . ?
C01R C01D C01W C02K -173(2) . . . . ?
C01S S004 C019 C00Q -0.1(12) . . . . ?
C01S S004 C019 C015 176.8(19) . . . . ?
C01S C00Z C010 C00S -177.6(17) . . . . ?
C01S C00Z C010 C01U 8(3) . . . . ?
C01S C013 C01R C01D -81.8(19) . . . . ?
C01T N00G C00Y C00U -31(3) . . . . ?
C01T N00G C00Y C01Q 152.8(15) . . . . ?
C01T N00G C015 C00P -156.0(13) . . . . ?
C01T N00G C015 C019 24(3) . . . . ?
C01T C022 C025 C028 -71(3) . . . . ?
C01T C022 C02F C02I -129(3) . . . . ?
C01U C01K C01V C01O 177.3(15) . . . . ?
C01V C01K C01U O00B 1(3) . . . . ?
C01V C01K C01U C010 179.9(15) . . . . ?
C01W C01D C01R C013 177.0(17) . . . . ?
C01X C020 C02B C3 -177(3) . . . . ?
C01X C021 C024 C027 -159(3) . . . . ?
C01Y C01H C01M C00T 67(2) . . . . ?
C01Z N00D C00U C00Y -12(3) . . . . ?
C01Z N00D C00U C01B 166.2(18) . . . . ?
C01Z N00D C00V C00K 9(3) . . . . ?
C01Z N00D C00V C00W -168.4(15) . . . . ?
C01Z C01X C020 C02B 178(2) . . . . ?
C01Z C01X C021 C024 48(4) . . . . ?
C020 C01X C01Z N00D -58(3) . . . . ?
C020 C01X C021 C024 -76(3) . . . . ?
C020 C02B C3 C10 -53(5) . . . . ?
C021 C01X C01Z N00D -178.7(19) . . . . ?
C021 C01X C020 C02B -52(3) . . . . ?
C021 C024 C027 C029 -175(3) . . . . ?
C022 C025 C028 C026 159(3) . . . . ?
C022 C02F C02I C02O -175(3) . . . . ?
C023 C00O C00S C010 179.2(17) . . . . ?
C023 C00O C00S C017 -4(3) . . . . ?
C025 C022 C02F C02I 110(4) . . . . ?
C026 C02E C02G C02P -164(3) . . . . ?
C028 C026 C02E C02G -170(2) . . . . ?
C02E C026 C028 C025 179(2) . . . . ?
C02F C022 C025 C028 42(4) . . . . ?
C02F C02I C02O C40 -102(4) . . . . ?

loop_
_smtbx_masks_void_nr
_smtbx_masks_void_average_x
_smtbx_masks_void_average_y
_smtbx_masks_void_average_z
_smtbx_masks_void_volume
_smtbx_masks_void_count_electrons
_smtbx_masks_void_content
1 0.105 0.500 0.000 568.9 171.7 ?
2 0.345 0.117 0.729 24.7 1.2 ?
3 0.655 0.883 0.271 24.7 1.6 ?
